data_7107397
loop_
_publ_author_name
'Vincent Cesar'
'Jean-Christophe Tourneux'
'Nadia Vujkovic'
'Remy Brousses'
'Noel Lugan'
'Guy Lavigne'

_publ_section_title
;
 Interplay between an elusive 4-(isopropylamino)imidazol-2-ylidene and its
 isolable mesoionic tautomer, and associated reactivities
;
_journal_name_full 'Chem. Commun.'
_journal_page_first 2349
_journal_paper_doi 10.1039/c2cc17870b
_journal_volume 48
_journal_year 2012
_chemical_compound_source 'synthesis as described'
_chemical_formula_moiety '4(C32 H43 Cl N3 Rh), O'
_chemical_formula_sum 'C128 H172 Cl4 N12 O Rh4'
_chemical_formula_weight 2448.22
_chemical_name_systematic
;
?
;
_space_group_IT_number 15
_symmetry_cell_setting monoclinic
_symmetry_Int_Tables_number 15
_symmetry_space_group_name_Hall '-C 2yc'
_symmetry_space_group_name_H-M 'C 1 2/c 1'
_atom_sites_solution_hydrogens geom
_atom_sites_solution_primary direct
_atom_sites_solution_secondary difmap
_audit_creation_date 2011-12-14T14:16:07-00:00
_audit_creation_method 'WinGX routine CIF_UPDATE'
_cell_angle_alpha 90
_cell_angle_beta 96.3490(10)
_cell_angle_gamma 90
_cell_formula_units_Z 4
_cell_length_a 34.4570(10)
_cell_length_b 10.9240(3)
_cell_length_c 32.2640(8)
_cell_measurement_reflns_used 9954
_cell_measurement_temperature 173(2)
_cell_measurement_theta_max 30.40
_cell_measurement_theta_min 2.30
_cell_measurement_wavelength 0.71073
_cell_volume 12070.0(6)
_computing_molecular_graphics 'Ortep-3 for Windows (Farrugia, 1997)'
_computing_publication_material 'WinGX publication routines (Farrugia, 1999)'
_computing_structure_refinement 'SHELXL-97 (Sheldrick, 2008)'
_computing_structure_solution 'SIR2004 (Giacovazzo et al, 2004)'
_diffrn_ambient_temperature 173(2)
_diffrn_measured_fraction_theta_full 1
_diffrn_measured_fraction_theta_max 1
_diffrn_measurement_device_type 'Bruker APEX II'
_diffrn_measurement_method 'phi and omega scans'
_diffrn_radiation_monochromator graphite
_diffrn_radiation_probe x-ray
_diffrn_radiation_type MoK\a
_diffrn_radiation_wavelength 0.71073
_diffrn_reflns_av_R_equivalents 0.0333
_diffrn_reflns_av_unetI/netI 0.0253
_diffrn_reflns_limit_h_max 42
_diffrn_reflns_limit_h_min -42
_diffrn_reflns_limit_k_max 12
_diffrn_reflns_limit_k_min -13
_diffrn_reflns_limit_l_max 40
_diffrn_reflns_limit_l_min -32
_diffrn_reflns_number 78113
_diffrn_reflns_theta_full 26.37
_diffrn_reflns_theta_max 26.37
_diffrn_reflns_theta_min 2.04
_diffrn_standards_decay_% 0
_diffrn_standards_interval_count 0
_diffrn_standards_number 0
_exptl_absorpt_coefficient_mu 0.679
_exptl_absorpt_correction_T_max 0.746
_exptl_absorpt_correction_T_min 0.693
_exptl_absorpt_correction_type multi-scan
_exptl_absorpt_process_details
;
'SADABS, Sheldrick, Bruker, 2000'
;
_exptl_crystal_colour yellow
_exptl_crystal_density_diffrn 1.338
_exptl_crystal_density_method 'not measured'
_exptl_crystal_description plate
_exptl_crystal_F_000 5088
_exptl_crystal_size_max 0.5
_exptl_crystal_size_mid 0.25
_exptl_crystal_size_min 0.10
_refine_diff_density_max 0.693
_refine_diff_density_min -0.555
_refine_diff_density_rms 0.066
_refine_ls_extinction_method none
_refine_ls_goodness_of_fit_ref 1.136
_refine_ls_hydrogen_treatment riding
_refine_ls_matrix_type full
_refine_ls_number_parameters 722
_refine_ls_number_reflns 12346
_refine_ls_number_restraints 10
_refine_ls_restrained_S_all 1.136
_refine_ls_R_factor_all 0.0471
_refine_ls_R_factor_gt 0.0374
_refine_ls_shift/su_max 0.003
_refine_ls_shift/su_mean 0
_refine_ls_structure_factor_coef Fsqd
_refine_ls_weighting_details 'calc w=1/[\s^2^(Fo^2^)+(0.0269P)^2^+31.6304P] where P=(Fo^2^+2Fc^2^)/3'
_refine_ls_weighting_scheme calc
_refine_ls_wR_factor_gt 0.0799
_refine_ls_wR_factor_ref 0.0835
_reflns_number_gt 10668
_reflns_number_total 12346
_reflns_threshold_expression >2\s(I)
_cod_data_source_file c2cc17870b.txt
_cod_data_source_block complex_7
_cod_original_sg_symbol_H-M 'C 2/c'
_cod_database_code 7107397

loop_
_space_group_symop_operation_xyz
'x, y, z'
'-x, y, -z+1/2'
'x+1/2, y+1/2, z'
'-x+1/2, y+1/2, -z+1/2'
'-x, -y, -z'
'x, -y, z-1/2'
'-x+1/2, -y+1/2, -z'
'x+1/2, -y+1/2, z-1/2'

loop_
_atom_site_label
_atom_site_type_symbol
_atom_site_fract_x
_atom_site_fract_y
_atom_site_fract_z
_atom_site_U_iso_or_equiv
_atom_site_adp_type
_atom_site_occupancy
_atom_site_symmetry_multiplicity
_atom_site_calc_flag
_atom_site_refinement_flags
C1A C 0.60007(8) 0.2724(2) 0.30401(8) 0.0258(6) Uani 1 1 d .
C1B C 0.67739(8) 0.0266(2) 0.08251(8) 0.0237(6) Uani 1 1 d .
C2A C 0.58363(9) 0.1002(3) 0.26578(8) 0.0291(6) Uani 1 1 d .
C2B C 0.70657(8) -0.1555(3) 0.06969(9) 0.0293(6) Uani 1 1 d .
C3A C 0.60527(9) 0.1703(3) 0.24305(9) 0.0304(6) Uani 1 1 d .
H3A H 0.6125 0.1526 0.2168 0.036 Uiso 1 1 calc R
C3B C 0.73350(8) -0.0863(3) 0.09192(9) 0.0299(6) Uani 1 1 d .
H3B H 0.7593 -0.1076 0.1006 0.036 Uiso 1 1 calc R
C4A C 0.57159(10) -0.0777(3) 0.22038(9) 0.0364(7) Uani 1 1 d .
H4A H 0.5702 -0.0202 0.197 0.044 Uiso 1 1 calc R
C4B C 0.74419(9) -0.3395(3) 0.05747(11) 0.0405(8) Uani 1 1 d .
H4B H 0.7649 -0.2847 0.0502 0.049 Uiso 1 1 calc R
C5A C 0.61186(11) -0.1350(3) 0.22495(11) 0.0496(9) Uani 1 1 d .
H5A1 H 0.631 -0.0736 0.2334 0.074 Uiso 1 1 calc R
H5A2 H 0.6171 -0.1693 0.1987 0.074 Uiso 1 1 calc R
H5A3 H 0.613 -0.1986 0.2456 0.074 Uiso 1 1 calc R
C5B C 0.75457(11) -0.3850(3) 0.10126(13) 0.0539(10) Uani 1 1 d .
H5B1 H 0.7534 -0.3183 0.1205 0.081 Uiso 1 1 calc R
H5B2 H 0.7805 -0.4183 0.104 0.081 Uiso 1 1 calc R
H5B3 H 0.7364 -0.4474 0.1073 0.081 Uiso 1 1 calc R
C6A C 0.53965(13) -0.1714(4) 0.21105(13) 0.0663(12) Uani 1 1 d .
H6A1 H 0.5405 -0.229 0.2336 0.099 Uiso 1 1 calc R
H6A2 H 0.5434 -0.2138 0.1857 0.099 Uiso 1 1 calc R
H6A3 H 0.5148 -0.131 0.2079 0.099 Uiso 1 1 calc R
C6B C 0.73974(12) -0.4444(3) 0.02621(13) 0.0601(11) Uani 1 1 d .
H6B1 H 0.7184 -0.4957 0.032 0.09 Uiso 1 1 calc R
H6B2 H 0.7634 -0.4917 0.0284 0.09 Uiso 1 1 calc R
H6B3 H 0.7347 -0.4119 -0.0015 0.09 Uiso 1 1 calc R
C11A C 0.56251(8) 0.1082(2) 0.33649(8) 0.0238(6) Uani 1 1 d .
C11B C 0.63605(8) -0.1336(2) 0.04388(8) 0.0256(6) Uani 1 1 d .
C12A C 0.58370(8) 0.0224(2) 0.36166(9) 0.0264(6) Uani 1 1 d .
C12B C 0.61413(9) -0.2108(3) 0.06629(9) 0.0303(6) Uani 1 1 d .
C13A C 0.56509(9) -0.0339(3) 0.39251(9) 0.0325(7) Uani 1 1 d .
H13A H 0.5788 -0.0912 0.4097 0.039 Uiso 1 1 calc R
C13B C 0.57943(9) -0.2561(3) 0.04648(10) 0.0355(7) Uani 1 1 d .
H13B H 0.5641 -0.3063 0.0613 0.043 Uiso 1 1 calc R
C14A C 0.52692(9) -0.0082(3) 0.39869(9) 0.0354(7) Uani 1 1 d .
C14B C 0.56672(9) -0.2289(3) 0.00508(10) 0.0369(7) Uani 1 1 d .
C15A C 0.50690(9) 0.0753(3) 0.37249(9) 0.0368(7) Uani 1 1 d .
H15A H 0.4811 0.0933 0.3763 0.044 Uiso 1 1 calc R
C15B C 0.59006(9) -0.1556(3) -0.01632(9) 0.0387(7) Uani 1 1 d .
H15B H 0.5822 -0.138 -0.0442 0.046 Uiso 1 1 calc R
C16A C 0.52367(8) 0.1335(3) 0.34065(9) 0.0296(6) Uani 1 1 d .
C16B C 0.62503(9) -0.1067(3) 0.00209(8) 0.0310(6) Uani 1 1 d .
C17A C 0.62493(8) -0.0099(3) 0.35483(10) 0.0345(7) Uani 1 1 d .
H17A H 0.6363 -0.0598 0.3775 0.052 Uiso 1 1 calc R
H17B H 0.64 0.0637 0.3535 0.052 Uiso 1 1 calc R
H17C H 0.6249 -0.0542 0.3291 0.052 Uiso 1 1 calc R
C17B C 0.62782(10) -0.2465(3) 0.11046(9) 0.0415(8) Uani 1 1 d .
H17D H 0.6486 -0.305 0.1106 0.062 Uiso 1 1 calc R
H17E H 0.6065 -0.2822 0.1231 0.062 Uiso 1 1 calc R
H17F H 0.637 -0.1752 0.1259 0.062 Uiso 1 1 calc R
C18A C 0.50778(11) -0.0691(4) 0.43297(12) 0.0561(10) Uani 1 1 d .
H18A H 0.518 -0.035 0.4594 0.084 Uiso 1 1 calc R
H18B H 0.5131 -0.1554 0.4329 0.084 Uiso 1 1 calc R
H18C H 0.4801 -0.0558 0.4286 0.084 Uiso 1 1 calc R
C18B C 0.52879(10) -0.2795(4) -0.01550(12) 0.0555(10) Uani 1 1 d .
H18D H 0.5074 -0.2376 -0.005 0.083 Uiso 1 1 calc R
H18E H 0.5273 -0.3653 -0.0095 0.083 Uiso 1 1 calc R
H18F H 0.5275 -0.2678 -0.0451 0.083 Uiso 1 1 calc R
C19A C 0.49948(10) 0.2179(4) 0.31172(11) 0.0510(9) Uani 1 1 d .
H19A H 0.5132 0.2361 0.2881 0.077 Uiso 1 1 calc R
H19B H 0.4947 0.2924 0.3261 0.077 Uiso 1 1 calc R
H19C H 0.475 0.1793 0.3024 0.077 Uiso 1 1 calc R
C19B C 0.65005(10) -0.0321(3) -0.02333(9) 0.0421(8) Uani 1 1 d .
H19D H 0.6753 -0.0209 -0.008 0.063 Uiso 1 1 calc R
H19E H 0.6381 0.0462 -0.0292 0.063 Uiso 1 1 calc R
H19F H 0.6528 -0.0739 -0.049 0.063 Uiso 1 1 calc R
C21A C 0.63789(8) 0.3726(2) 0.25191(8) 0.0269(6) Uani 1 1 d .
C21B C 0.73411(8) 0.1211(3) 0.12421(9) 0.0270(6) Uani 1 1 d .
C22A C 0.67604(8) 0.3902(3) 0.26984(8) 0.0288(6) Uani 1 1 d .
C22B C 0.72347(8) 0.1407(3) 0.16417(8) 0.0278(6) Uani 1 1 d .
C23A C 0.69668(9) 0.4870(3) 0.25513(9) 0.0343(7) Uani 1 1 d .
H23A H 0.7221 0.5014 0.2671 0.041 Uiso 1 1 calc R
C23B C 0.74068(8) 0.2384(3) 0.18654(9) 0.0320(7) Uani 1 1 d .
H23B H 0.7332 0.2553 0.2128 0.038 Uiso 1 1 calc R
C24A C 0.68105(9) 0.5630(3) 0.22336(9) 0.0330(7) Uani 1 1 d .
C24B C 0.76858(8) 0.3120(3) 0.17127(9) 0.0337(7) Uani 1 1 d .
C25A C 0.64337(9) 0.5396(3) 0.20551(9) 0.0362(7) Uani 1 1 d .
H25A H 0.6328 0.5883 0.1835 0.043 Uiso 1 1 calc R
C25B C 0.77913(9) 0.2858(3) 0.13199(10) 0.0359(7) Uani 1 1 d .
H25B H 0.7982 0.3335 0.1216 0.043 Uiso 1 1 calc R
C26A C 0.62096(9) 0.4460(3) 0.21937(9) 0.0346(7) Uani 1 1 d .
C26B C 0.76239(8) 0.1918(3) 0.10785(9) 0.0325(7) Uani 1 1 d .
C27A C 0.69481(9) 0.3075(3) 0.30305(11) 0.0436(8) Uani 1 1 d .
H27A H 0.7224 0.3227 0.307 0.065 Uiso 1 1 calc R
H27B H 0.6902 0.2238 0.2949 0.065 Uiso 1 1 calc R
H27C H 0.6839 0.3227 0.3287 0.065 Uiso 1 1 calc R
C27B C 0.69493(9) 0.0592(3) 0.18279(9) 0.0385(7) Uani 1 1 d .
H27D H 0.6953 0.077 0.212 0.058 Uiso 1 1 calc R
H27E H 0.702 -0.0248 0.1793 0.058 Uiso 1 1 calc R
H27F H 0.6692 0.0733 0.169 0.058 Uiso 1 1 calc R
C28A C 0.70384(10) 0.6675(3) 0.20791(11) 0.0489(9) Uani 1 1 d .
H28A H 0.7309 0.6588 0.2183 0.073 Uiso 1 1 calc R
H28B H 0.6941 0.7434 0.2176 0.073 Uiso 1 1 calc R
H28C H 0.7011 0.6671 0.178 0.073 Uiso 1 1 calc R
C28B C 0.78692(10) 0.4168(3) 0.19669(11) 0.0488(9) Uani 1 1 d .
H28D H 0.812 0.3921 0.21 0.073 Uiso 1 1 calc R
H28E H 0.7704 0.4397 0.2175 0.073 Uiso 1 1 calc R
H28F H 0.7901 0.4853 0.1787 0.073 Uiso 1 1 calc R
C29A C 0.57956(10) 0.4279(4) 0.20034(11) 0.0544(10) Uani 1 1 d .
H29A H 0.5709 0.4993 0.1847 0.082 Uiso 1 1 calc R
H29B H 0.5631 0.4145 0.222 0.082 Uiso 1 1 calc R
H29C H 0.5782 0.358 0.1822 0.082 Uiso 1 1 calc R
C29B C 0.77326(10) 0.1705(4) 0.06435(10) 0.0483(9) Uani 1 1 d .
H29D H 0.7887 0.2379 0.0564 0.072 Uiso 1 1 calc R
H29E H 0.75 0.1641 0.0452 0.072 Uiso 1 1 calc R
H29F H 0.788 0.0961 0.0638 0.072 Uiso 1 1 calc R
C31A C 0.61336(9) 0.5421(3) 0.39837(11) 0.0516(10) Uani 1 1 d D
C31B C 0.58992(9) 0.3032(3) 0.08154(12) 0.0409(8) Uani 1 1 d D
C32A C 0.61213(18) 0.6648(4) 0.37767(14) 0.0865(17) Uani 1 1 d .
H32A H 0.5912 0.7122 0.3876 0.104 Uiso 1 1 calc R
H32B H 0.6364 0.707 0.3864 0.104 Uiso 1 1 calc R
C32B C 0.58034(8) 0.2308(3) 0.04745(11) 0.0441(8) Uani 1 1 d D
C33A C 0.60644(17) 0.6624(3) 0.33284(12) 0.0734(14) Uani 1 1 d .
H33A H 0.6316 0.6745 0.3226 0.088 Uiso 1 1 calc R
H33B H 0.59 0.7313 0.3234 0.088 Uiso 1 1 calc R
C33B C 0.58720(11) 0.2617(4) 0.00347(12) 0.0619(11) Uani 1 1 d .
H33C H 0.5688 0.3246 -0.0069 0.074 Uiso 1 1 calc R
H33D H 0.5819 0.1896 -0.0138 0.074 Uiso 1 1 calc R
C34A C 0.58838(12) 0.5480(3) 0.31319(11) 0.0499(9) Uani 1 1 d D
C34B C 0.62798(11) 0.3057(4) -0.00127(11) 0.0537(10) Uani 1 1 d .
H34A H 0.6286 0.3942 0.0008 0.064 Uiso 1 1 calc R
H34B H 0.6345 0.2835 -0.0288 0.064 Uiso 1 1 calc R
C35A C 0.55377(11) 0.4961(4) 0.32164(12) 0.0564(11) Uani 1 1 d D
C35B C 0.65850(8) 0.2526(3) 0.03125(10) 0.0360(7) Uani 1 1 d D
C36B C 0.66956(7) 0.3073(3) 0.07036(10) 0.0344(7) Uani 1 1 d D
C37B C 0.65249(10) 0.4214(3) 0.08689(13) 0.0484(9) Uani 1 1 d .
H37C H 0.663 0.4918 0.0736 0.058 Uiso 1 1 calc R
H37D H 0.6606 0.4271 0.1166 0.058 Uiso 1 1 calc R
C38A C 0.58095(13) 0.4803(4) 0.40663(11) 0.0540(10) Uani 1 1 d D
C38B C 0.60798(11) 0.4268(3) 0.07981(15) 0.0612(11) Uani 1 1 d .
H38A H 0.5985 0.4787 0.1009 0.073 Uiso 1 1 calc R
H38B H 0.6001 0.4632 0.0528 0.073 Uiso 1 1 calc R
N1A N 0.58087(7) 0.1627(2) 0.30305(7) 0.0248(5) Uani 1 1 d .
N1B N 0.67226(7) -0.0859(2) 0.06416(7) 0.0261(5) Uani 1 1 d .
N2A N 0.61485(7) 0.2758(2) 0.26693(7) 0.0277(5) Uani 1 1 d .
N2B N 0.71493(6) 0.0248(2) 0.09941(7) 0.0261(5) Uani 1 1 d .
N3A N 0.56441(8) -0.0091(2) 0.25780(8) 0.0388(6) Uani 1 1 d D
N3B N 0.70737(7) -0.2721(2) 0.05387(8) 0.0388(6) Uani 1 1 d D
Cl1A Cl 0.64613(3) 0.27372(8) 0.39569(2) 0.0445(2) Uani 1 1 d .
Cl1B Cl 0.59829(2) 0.04253(7) 0.12463(2) 0.03785(18) Uani 1 1 d .
Rh1A Rh 0.601531(7) 0.39643(2) 0.351978(7) 0.02768(6) Uani 1 1 d .
Rh1B Rh 0.633920(6) 0.156323(19) 0.079135(6) 0.02289(6) Uani 1 1 d .
C36A C 0.52759(14) 0.5499(5) 0.35263(16) 0.0867(16) Uani 1 1 d .
H36A H 0.527 0.6382 0.3494 0.104 Uiso 1 1 calc R
H36B H 0.5012 0.5201 0.3454 0.104 Uiso 1 1 calc R
C37A C 0.53957(16) 0.5212(6) 0.39597(15) 0.102(2) Uani 1 1 d .
H37A H 0.5225 0.4573 0.4044 0.123 Uiso 1 1 calc R
H37B H 0.5354 0.5932 0.4125 0.123 Uiso 1 1 calc R
O1 O 0.34656(14) 0.3800(4) 0.01251(13) 0.0445(11) Uani 0.5 1 d P
H35G H 0.6777(7) 0.201(2) 0.0199(9) 0.043 Uiso 1 1 d D
H36G H 0.6962(3) 0.291(3) 0.0821(9) 0.041 Uiso 1 1 d D
H34H H 0.5944(10) 0.531(3) 0.2851(4) 0.06 Uiso 1 1 d D
H32G H 0.5618(8) 0.167(2) 0.0519(11) 0.053 Uiso 1 1 d D
H38H H 0.5864(11) 0.416(2) 0.4271(9) 0.065 Uiso 1 1 d D
H3D H 0.6894(7) -0.289(3) 0.0322(7) 0.046 Uiso 1 1 d D
H31G H 0.5793(9) 0.281(3) 0.1071(6) 0.049 Uiso 1 1 d D
H35H H 0.5395(10) 0.448(3) 0.2996(9) 0.068 Uiso 1 1 d D
H31H H 0.6389(5) 0.514(3) 0.4102(11) 0.062 Uiso 1 1 d D
H3H H 0.5569(9) -0.052(3) 0.2793(7) 0.046 Uiso 1 1 d D

loop_
_atom_site_aniso_label
_atom_site_aniso_U_11
_atom_site_aniso_U_22
_atom_site_aniso_U_33
_atom_site_aniso_U_23
_atom_site_aniso_U_13
_atom_site_aniso_U_12
C1A 0.0309(15) 0.0219(14) 0.0245(13) 0.0011(11) 0.0026(11) 0.0002(12)
C1B 0.0256(14) 0.0248(14) 0.0210(13) -0.0008(11) 0.0034(10) 0.0003(11)
C2A 0.0371(16) 0.0258(15) 0.0251(14) -0.0057(12) 0.0073(12) -0.0032(13)
C2B 0.0317(15) 0.0259(15) 0.0299(14) -0.0017(12) 0.0014(12) 0.0071(12)
C3A 0.0398(17) 0.0279(15) 0.0247(14) -0.0045(12) 0.0094(12) -0.0058(13)
C3B 0.0272(15) 0.0280(15) 0.0336(15) -0.0037(12) -0.0004(12) 0.0079(12)
C4A 0.052(2) 0.0317(17) 0.0276(15) -0.0099(12) 0.0126(14) -0.0082(14)
C4B 0.0365(17) 0.0274(16) 0.061(2) 0.0004(15) 0.0204(15) 0.0040(14)
C5A 0.068(2) 0.041(2) 0.0426(19) -0.0037(16) 0.0166(17) 0.0086(18)
C5B 0.042(2) 0.039(2) 0.078(3) 0.0124(19) -0.0051(18) 0.0020(16)
C6A 0.078(3) 0.056(3) 0.068(3) -0.032(2) 0.023(2) -0.031(2)
C6B 0.073(3) 0.038(2) 0.076(3) -0.0101(19) 0.041(2) 0.0068(19)
C11A 0.0294(14) 0.0218(14) 0.0208(13) -0.0036(11) 0.0056(11) -0.0027(11)
C11B 0.0286(14) 0.0208(14) 0.0269(14) -0.0044(11) 0.0010(11) 0.0045(11)
C12A 0.0261(14) 0.0226(14) 0.0308(14) -0.0022(11) 0.0052(11) 0.0008(11)
C12B 0.0359(16) 0.0256(15) 0.0289(15) -0.0067(12) 0.0016(12) 0.0018(13)
C13A 0.0345(16) 0.0305(16) 0.0325(15) 0.0075(13) 0.0039(12) 0.0010(13)
C13B 0.0366(17) 0.0299(16) 0.0412(17) -0.0040(13) 0.0100(14) -0.0025(13)
C14A 0.0333(17) 0.0431(19) 0.0310(15) 0.0015(14) 0.0090(13) -0.0076(14)
C14B 0.0282(16) 0.0395(18) 0.0421(18) -0.0125(14) 0.0006(13) 0.0028(13)
C15A 0.0220(14) 0.052(2) 0.0369(16) -0.0007(15) 0.0064(12) 0.0010(14)
C15B 0.0358(17) 0.049(2) 0.0293(15) -0.0056(14) -0.0041(13) 0.0055(15)
C16A 0.0264(14) 0.0352(17) 0.0266(14) -0.0021(12) -0.0002(11) 0.0016(12)
C16B 0.0331(16) 0.0360(17) 0.0240(14) -0.0026(12) 0.0032(12) 0.0046(13)
C17A 0.0307(16) 0.0267(16) 0.0475(18) 0.0029(13) 0.0101(13) 0.0045(12)
C17B 0.059(2) 0.0336(18) 0.0311(16) 0.0044(13) 0.0008(15) -0.0047(15)
C18A 0.049(2) 0.070(3) 0.052(2) 0.021(2) 0.0210(18) -0.0046(19)
C18B 0.0359(19) 0.069(3) 0.060(2) -0.019(2) 0.0014(17) -0.0064(18)
C19A 0.0346(18) 0.071(3) 0.046(2) 0.0137(18) -0.0004(15) 0.0121(18)
C19B 0.0439(19) 0.057(2) 0.0258(15) -0.0015(15) 0.0040(13) -0.0041(16)
C21A 0.0330(15) 0.0222(14) 0.0260(14) 0.0003(11) 0.0054(11) -0.0061(11)
C21B 0.0241(14) 0.0281(15) 0.0279(14) -0.0029(12) -0.0013(11) 0.0020(11)
C22A 0.0310(15) 0.0305(15) 0.0253(14) -0.0006(12) 0.0052(11) 0.0025(12)
C22B 0.0233(14) 0.0330(16) 0.0261(14) 0.0028(12) -0.0015(11) 0.0018(12)
C23A 0.0254(15) 0.0421(18) 0.0354(16) -0.0016(14) 0.0032(12) -0.0060(13)
C23B 0.0302(15) 0.0392(17) 0.0260(14) -0.0045(13) -0.0002(12) 0.0003(13)
C24A 0.0348(16) 0.0301(16) 0.0342(16) 0.0001(13) 0.0045(13) -0.0082(13)
C24B 0.0277(15) 0.0356(17) 0.0365(16) -0.0033(13) -0.0023(12) -0.0003(13)
C25A 0.0446(18) 0.0352(17) 0.0269(15) 0.0071(13) -0.0039(13) -0.0072(14)
C25B 0.0264(15) 0.0394(18) 0.0419(17) 0.0013(14) 0.0034(13) -0.0075(13)
C26A 0.0352(17) 0.0356(17) 0.0316(15) 0.0047(13) -0.0028(13) -0.0083(13)
C26B 0.0244(15) 0.0413(18) 0.0319(15) -0.0027(13) 0.0040(12) -0.0001(13)
C27A 0.0326(17) 0.051(2) 0.0475(19) 0.0153(16) 0.0052(14) 0.0086(15)
C27B 0.0391(18) 0.049(2) 0.0268(15) 0.0014(14) 0.0024(13) -0.0083(15)
C28A 0.049(2) 0.045(2) 0.053(2) 0.0104(17) 0.0081(17) -0.0163(17)
C28B 0.043(2) 0.052(2) 0.050(2) -0.0094(17) 0.0018(16) -0.0123(17)
C29A 0.046(2) 0.062(2) 0.050(2) 0.0192(18) -0.0154(17) -0.0196(18)
C29B 0.0400(19) 0.068(3) 0.0387(18) -0.0097(17) 0.0143(15) -0.0133(17)
C31A 0.088(3) 0.0296(18) 0.0338(18) -0.0105(14) -0.0072(18) 0.0014(19)
C31B 0.0296(17) 0.0332(18) 0.061(2) 0.0045(16) 0.0118(15) 0.0092(14)
C32A 0.148(5) 0.039(2) 0.064(3) 0.000(2) -0.027(3) -0.021(3)
C32B 0.0271(17) 0.046(2) 0.057(2) 0.0133(17) -0.0058(15) 0.0037(14)
C33A 0.146(5) 0.0265(19) 0.047(2) 0.0009(17) 0.010(3) -0.011(2)
C33B 0.052(2) 0.079(3) 0.050(2) 0.020(2) -0.0169(18) 0.006(2)
C34A 0.084(3) 0.0286(18) 0.0343(18) -0.0011(14) -0.0065(18) 0.0096(18)
C34B 0.064(2) 0.059(2) 0.0378(19) 0.0201(17) 0.0019(17) 0.0016(19)
C35A 0.061(3) 0.052(2) 0.051(2) -0.0184(18) -0.0171(19) 0.022(2)
C35B 0.0400(18) 0.0355(18) 0.0345(16) 0.0120(14) 0.0136(14) 0.0024(14)
C36B 0.0302(16) 0.0284(16) 0.0445(18) 0.0060(13) 0.0032(13) -0.0024(13)
C37B 0.049(2) 0.0253(17) 0.071(2) -0.0032(16) 0.0071(18) -0.0054(15)
C38A 0.079(3) 0.056(2) 0.0303(18) -0.0036(16) 0.0185(18) 0.016(2)
C38B 0.058(2) 0.036(2) 0.093(3) -0.001(2) 0.021(2) 0.0079(18)
N1A 0.0319(13) 0.0206(12) 0.0229(11) -0.0022(9) 0.0072(9) -0.0010(10)
N1B 0.0297(12) 0.0237(12) 0.0240(11) -0.0015(9) -0.0014(9) 0.0040(10)
N2A 0.0341(13) 0.0234(12) 0.0260(12) -0.0011(10) 0.0048(10) -0.0053(10)
N2B 0.0252(12) 0.0263(12) 0.0262(12) -0.0017(10) 0.0001(9) 0.0019(10)
N3A 0.0560(17) 0.0296(14) 0.0345(14) -0.0105(11) 0.0216(13) -0.0146(12)
N3B 0.0388(15) 0.0319(14) 0.0432(15) -0.0119(12) -0.0063(12) 0.0103(12)
Cl1A 0.0648(6) 0.0389(4) 0.0287(4) 0.0022(3) 0.0000(4) 0.0124(4)
Cl1B 0.0294(4) 0.0450(5) 0.0409(4) 0.0139(3) 0.0116(3) 0.0016(3)
Rh1A 0.03669(13) 0.02142(12) 0.02497(11) -0.00333(9) 0.00348(9) -0.00184(9)
Rh1B 0.02259(11) 0.02286(11) 0.02333(11) 0.00199(8) 0.00297(8) 0.00235(9)
C36A 0.062(3) 0.094(4) 0.100(4) -0.040(3) -0.006(3) 0.032(3)
C37A 0.101(4) 0.146(5) 0.068(3) 0.028(3) 0.048(3) 0.069(4)
O1 0.065(3) 0.035(2) 0.030(2) -0.0080(19) -0.014(2) 0.006(2)

loop_
_atom_type_symbol
_atom_type_description
_atom_type_scat_dispersion_real
_atom_type_scat_dispersion_imag
_atom_type_scat_source
C C 0.0033 0.0016 'International Tables Vol C Tables 4.2.6.8 and 6.1.1.4'
H H 0 0 'International Tables Vol C Tables 4.2.6.8 and 6.1.1.4'
N N 0.0061 0.0033 'International Tables Vol C Tables 4.2.6.8 and 6.1.1.4'
Cl Cl 0.1484 0.1585 'International Tables Vol C Tables 4.2.6.8 and 6.1.1.4'
Rh Rh -1.1178 0.9187 'International Tables Vol C Tables 4.2.6.8 and 6.1.1.4'
O O 0.0106 0.006 'International Tables Vol C Tables 4.2.6.8 and 6.1.1.4'

loop_
_geom_angle_atom_site_label_1
_geom_angle_atom_site_label_2
_geom_angle_atom_site_label_3
_geom_angle
N2A C1A N1A 103.5(2)
N2A C1A Rh1A 132.0(2)
N1A C1A Rh1A 124.54(19)
N2B C1B N1B 103.6(2)
N2B C1B Rh1B 133.8(2)
N1B C1B Rh1B 122.56(19)
C3A C2A N3A 132.7(3)
C3A C2A N1A 106.7(2)
N3A C2A N1A 120.6(2)
C3B C2B N3B 132.8(3)
C3B C2B N1B 106.6(2)
N3B C2B N1B 120.5(2)
C2A C3A N2A 106.2(2)
C2A C3A H3A 126.9
N2A C3A H3A 126.9
C2B C3B N2B 106.1(2)
C2B C3B H3B 126.9
N2B C3B H3B 126.9
N3A C4A C6A 109.0(3)
N3A C4A C5A 111.6(3)
C6A C4A C5A 112.3(3)
N3A C4A H4A 107.9
C6A C4A H4A 107.9
C5A C4A H4A 107.9
N3B C4B C5B 110.8(3)
N3B C4B C6B 107.7(3)
C5B C4B C6B 111.7(3)
N3B C4B H4B 108.9
C5B C4B H4B 108.9
C6B C4B H4B 108.9
C4A C5A H5A1 109.5
C4A C5A H5A2 109.5
H5A1 C5A H5A2 109.5
C4A C5A H5A3 109.5
H5A1 C5A H5A3 109.5
H5A2 C5A H5A3 109.5
C4B C5B H5B1 109.5
C4B C5B H5B2 109.5
H5B1 C5B H5B2 109.5
C4B C5B H5B3 109.5
H5B1 C5B H5B3 109.5
H5B2 C5B H5B3 109.5
C4A C6A H6A1 109.5
C4A C6A H6A2 109.5
H6A1 C6A H6A2 109.5
C4A C6A H6A3 109.5
H6A1 C6A H6A3 109.5
H6A2 C6A H6A3 109.5
C4B C6B H6B1 109.5
C4B C6B H6B2 109.5
H6B1 C6B H6B2 109.5
C4B C6B H6B3 109.5
H6B1 C6B H6B3 109.5
H6B2 C6B H6B3 109.5
C16A C11A C12A 121.8(3)
C16A C11A N1A 119.9(2)
C12A C11A N1A 118.0(2)
C12B C11B C16B 121.8(3)
C12B C11B N1B 118.5(2)
C16B C11B N1B 119.6(3)
C13A C12A C11A 117.6(3)
C13A C12A C17A 121.4(3)
C11A C12A C17A 121.0(2)
C13B C12B C11B 118.0(3)
C13B C12B C17B 120.7(3)
C11B C12B C17B 121.3(3)
C14A C13A C12A 122.5(3)
C14A C13A H13A 118.8
C12A C13A H13A 118.8
C12B C13B C14B 122.1(3)
C12B C13B H13B 118.9
C14B C13B H13B 118.9
C15A C14A C13A 117.8(3)
C15A C14A C18A 121.0(3)
C13A C14A C18A 121.2(3)
C15B C14B C13B 117.9(3)
C15B C14B C18B 121.4(3)
C13B C14B C18B 120.8(3)
C14A C15A C16A 122.5(3)
C14A C15A H15A 118.8
C16A C15A H15A 118.8
C14B C15B C16B 122.5(3)
C14B C15B H15B 118.8
C16B C15B H15B 118.8
C11A C16A C15A 117.7(3)
C11A C16A C19A 122.6(3)
C15A C16A C19A 119.7(3)
C15B C16B C11B 117.6(3)
C15B C16B C19B 120.0(3)
C11B C16B C19B 122.3(3)
C12A C17A H17A 109.5
C12A C17A H17B 109.5
H17A C17A H17B 109.5
C12A C17A H17C 109.5
H17A C17A H17C 109.5
H17B C17A H17C 109.5
C12B C17B H17D 109.5
C12B C17B H17E 109.5
H17D C17B H17E 109.5
C12B C17B H17F 109.5
H17D C17B H17F 109.5
H17E C17B H17F 109.5
C14A C18A H18A 109.5
C14A C18A H18B 109.5
H18A C18A H18B 109.5
C14A C18A H18C 109.5
H18A C18A H18C 109.5
H18B C18A H18C 109.5
C14B C18B H18D 109.5
C14B C18B H18E 109.5
H18D C18B H18E 109.5
C14B C18B H18F 109.5
H18D C18B H18F 109.5
H18E C18B H18F 109.5
C16A C19A H19A 109.5
C16A C19A H19B 109.5
H19A C19A H19B 109.5
C16A C19A H19C 109.5
H19A C19A H19C 109.5
H19B C19A H19C 109.5
C16B C19B H19D 109.5
C16B C19B H19E 109.5
H19D C19B H19E 109.5
C16B C19B H19F 109.5
H19D C19B H19F 109.5
H19E C19B H19F 109.5
C22A C21A C26A 122.0(3)
C22A C21A N2A 119.6(2)
C26A C21A N2A 118.4(2)
C26B C21B C22B 122.1(3)
C26B C21B N2B 119.5(2)
C22B C21B N2B 118.4(2)
C23A C22A C21A 117.4(3)
C23A C22A C27A 120.6(3)
C21A C22A C27A 122.0(3)
C23B C22B C21B 117.3(3)
C23B C22B C27B 120.7(3)
C21B C22B C27B 122.0(3)
C24A C23A C22A 122.6(3)
C24A C23A H23A 118.7
C22A C23A H23A 118.7
C22B C23B C24B 122.4(3)
C22B C23B H23B 118.8
C24B C23B H23B 118.8
C23A C24A C25A 117.9(3)
C23A C24A C28A 121.9(3)
C25A C24A C28A 120.2(3)
C23B C24B C25B 117.9(3)
C23B C24B C28B 120.9(3)
C25B C24B C28B 121.2(3)
C24A C25A C26A 122.2(3)
C24A C25A H25A 118.9
C26A C25A H25A 118.9
C26B C25B C24B 122.4(3)
C26B C25B H25B 118.8
C24B C25B H25B 118.8
C25A C26A C21A 117.7(3)
C25A C26A C29A 120.2(3)
C21A C26A C29A 122.0(3)
C25B C26B C21B 117.8(3)
C25B C26B C29B 120.6(3)
C21B C26B C29B 121.5(3)
C22A C27A H27A 109.5
C22A C27A H27B 109.5
H27A C27A H27B 109.5
C22A C27A H27C 109.5
H27A C27A H27C 109.5
H27B C27A H27C 109.5
C22B C27B H27D 109.5
C22B C27B H27E 109.5
H27D C27B H27E 109.5
C22B C27B H27F 109.5
H27D C27B H27F 109.5
H27E C27B H27F 109.5
C24A C28A H28A 109.5
C24A C28A H28B 109.5
H28A C28A H28B 109.5
C24A C28A H28C 109.5
H28A C28A H28C 109.5
H28B C28A H28C 109.5
C24B C28B H28D 109.5
C24B C28B H28E 109.5
H28D C28B H28E 109.5
C24B C28B H28F 109.5
H28D C28B H28F 109.5
H28E C28B H28F 109.5
C26A C29A H29A 109.5
C26A C29A H29B 109.5
H29A C29A H29B 109.5
C26A C29A H29C 109.5
H29A C29A H29C 109.5
H29B C29A H29C 109.5
C26B C29B H29D 109.5
C26B C29B H29E 109.5
H29D C29B H29E 109.5
C26B C29B H29F 109.5
H29D C29B H29F 109.5
H29E C29B H29F 109.5
C38A C31A C32A 123.4(4)
C38A C31A Rh1A 71.2(2)
C32A C31A Rh1A 110.6(2)
C38A C31A H31H 119(2)
C32A C31A H31H 116(2)
Rh1A C31A H31H 97(2)
C32B C31B C38B 124.0(3)
C32B C31B Rh1B 69.98(18)
C38B C31B Rh1B 111.4(2)
C32B C31B H31G 117(2)
C38B C31B H31G 117(2)
Rh1B C31B H31G 100(2)
C33A C32A C31A 115.3(3)
C33A C32A H32A 108.4
C31A C32A H32A 108.4
C33A C32A H32B 108.5
C31A C32A H32B 108.5
H32A C32A H32B 107.5
C31B C32B C33B 125.6(3)
C31B C32B Rh1B 73.75(18)
C33B C32B Rh1B 108.4(2)
C31B C32B H32G 114(2)
C33B C32B H32G 118(2)
Rh1B C32B H32G 102(2)
C32A C33A C34A 116.3(3)
C32A C33A H33A 108.2
C34A C33A H33A 108.2
C32A C33A H33B 108.2
C34A C33A H33B 108.2
H33A C33A H33B 107.4
C32B C33B C34B 114.4(3)
C32B C33B H33C 108.7
C34B C33B H33C 108.7
C32B C33B H33D 108.7
C34B C33B H33D 108.7
H33C C33B H33D 107.6
C35A C34A C33A 125.9(4)
C35A C34A Rh1A 72.0(2)
C33A C34A Rh1A 110.7(2)
C35A C34A H34H 113(2)
C33A C34A H34H 116(2)
Rh1A C34A H34H 111(2)
C33B C34B C35B 113.0(3)
C33B C34B H34A 109
C35B C34B H34A 109
C33B C34B H34B 109
C35B C34B H34B 109
H34A C34B H34B 107.8
C34A C35A C36A 123.8(4)
C34A C35A Rh1A 70.0(2)
C36A C35A Rh1A 112.2(3)
C34A C35A H35H 117(2)
C36A C35A H35H 113(2)
Rh1A C35A H35H 111(2)
C36B C35B C34B 123.7(3)
C36B C35B Rh1B 69.41(16)
C34B C35B Rh1B 113.0(2)
C36B C35B H35G 117.1(19)
C34B C35B H35G 114.2(19)
Rh1B C35B H35G 109(2)
C35B C36B C37B 126.3(3)
C35B C36B Rh1B 71.52(17)
C37B C36B Rh1B 110.3(2)
C35B C36B H36G 114.8(19)
C37B C36B H36G 114(2)
Rh1B C36B H36G 110(2)
C36B C37B C38B 113.9(3)
C36B C37B H37C 108.8
C38B C37B H37C 108.8
C36B C37B H37D 108.8
C38B C37B H37D 108.8
H37C C37B H37D 107.7
C31A C38A C37A 126.1(4)
C31A C38A Rh1A 72.6(2)
C37A C38A Rh1A 109.1(3)
C31A C38A H38H 113(2)
C37A C38A H38H 119(2)
Rh1A C38A H38H 101(2)
C31B C38B C37B 112.1(3)
C31B C38B H38A 109.2
C37B C38B H38A 109.2
C31B C38B H38B 109.2
C37B C38B H38B 109.2
H38A C38B H38B 107.9
C1A N1A C2A 111.7(2)
C1A N1A C11A 126.7(2)
C2A N1A C11A 121.5(2)
C1B N1B C2B 111.5(2)
C1B N1B C11B 125.9(2)
C2B N1B C11B 122.5(2)
C1A N2A C3A 112.0(2)
C1A N2A C21A 126.5(2)
C3A N2A C21A 121.6(2)
C1B N2B C3B 112.2(2)
C1B N2B C21B 125.2(2)
C3B N2B C21B 122.5(2)
C2A N3A C4A 118.5(2)
C2A N3A H3H 119(2)
C4A N3A H3H 117(2)
C2B N3B C4B 119.4(3)
C2B N3B H3D 116(2)
C4B N3B H3D 118(2)
C1A Rh1A C34A 94.92(12)
C1A Rh1A C35A 92.17(12)
C34A Rh1A C35A 38.08(16)
C1A Rh1A C38A 154.97(14)
C34A Rh1A C38A 94.77(14)
C35A Rh1A C38A 81.49(15)
C1A Rh1A C31A 168.82(12)
C34A Rh1A C31A 81.11(13)
C35A Rh1A C31A 91.07(13)
C38A Rh1A C31A 36.20(14)
C1A Rh1A Cl1A 92.02(8)
C34A Rh1A Cl1A 151.86(12)
C35A Rh1A Cl1A 168.46(13)
C38A Rh1A Cl1A 90.22(11)
C31A Rh1A Cl1A 86.86(9)
C1B Rh1B C36B 96.62(11)
C1B Rh1B C35B 91.90(11)
C36B Rh1B C35B 39.07(12)
C1B Rh1B C32B 149.45(13)
C36B Rh1B C32B 97.02(12)
C35B Rh1B C32B 81.85(12)
C1B Rh1B C31B 174.26(12)
C36B Rh1B C31B 81.26(11)
C35B Rh1B C31B 89.78(12)
C32B Rh1B C31B 36.28(13)
C1B Rh1B Cl1B 91.71(8)
C36B Rh1B Cl1B 148.15(9)
C35B Rh1B Cl1B 171.12(8)
C32B Rh1B Cl1B 90.95(9)
C31B Rh1B Cl1B 87.41(9)
C37A C36A C35A 114.8(4)
C37A C36A H36A 108.6
C35A C36A H36A 108.6
C37A C36A H36B 108.6
C35A C36A H36B 108.6
H36A C36A H36B 107.5
C36A C37A C38A 116.7(4)
C36A C37A H37A 108.1
C38A C37A H37A 108.1
C36A C37A H37B 108.1
C38A C37A H37B 108.1
H37A C37A H37B 107.3

loop_
_geom_bond_atom_site_label_1
_geom_bond_atom_site_label_2
_geom_bond_distance
C1A N2A 1.352(3)
C1A N1A 1.368(3)
C1A Rh1A 2.054(3)
C1B N2B 1.347(3)
C1B N1B 1.367(3)
C1B Rh1B 2.056(3)
C2A C3A 1.342(4)
C2A N3A 1.375(4)
C2A N1A 1.395(3)
C2B C3B 1.342(4)
C2B N3B 1.373(4)
C2B N1B 1.400(3)
C3A N2A 1.405(4)
C3A H3A 0.93
C3B N2B 1.406(4)
C3B H3B 0.93
C4A N3A 1.466(4)
C4A C6A 1.509(5)
C4A C5A 1.515(5)
C4A H4A 0.98
C4B N3B 1.460(4)
C4B C5B 1.503(5)
C4B C6B 1.523(5)
C4B H4B 0.98
C5A H5A1 0.96
C5A H5A2 0.96
C5A H5A3 0.96
C5B H5B1 0.96
C5B H5B2 0.96
C5B H5B3 0.96
C6A H6A1 0.96
C6A H6A2 0.96
C6A H6A3 0.96
C6B H6B1 0.96
C6B H6B2 0.96
C6B H6B3 0.96
C11A C16A 1.388(4)
C11A C12A 1.393(4)
C11A N1A 1.438(3)
C11B C12B 1.387(4)
C11B C16B 1.391(4)
C11B N1B 1.441(3)
C12A C13A 1.386(4)
C12A C17A 1.504(4)
C12B C13B 1.383(4)
C12B C17B 1.502(4)
C13A C14A 1.381(4)
C13A H13A 0.93
C13B C14B 1.391(4)
C13B H13B 0.93
C14A C15A 1.376(4)
C14A C18A 1.504(4)
C14B C15B 1.374(5)
C14B C18B 1.504(4)
C15A C16A 1.388(4)
C15A H15A 0.93
C15B C16B 1.390(4)
C15B H15B 0.93
C16A C19A 1.498(4)
C16B C19B 1.495(4)
C17A H17A 0.96
C17A H17B 0.96
C17A H17C 0.96
C17B H17D 0.96
C17B H17E 0.96
C17B H17F 0.96
C18A H18A 0.96
C18A H18B 0.96
C18A H18C 0.96
C18B H18D 0.96
C18B H18E 0.96
C18B H18F 0.96
C19A H19A 0.96
C19A H19B 0.96
C19A H19C 0.96
C19B H19D 0.96
C19B H19E 0.96
C19B H19F 0.96
C21A C22A 1.390(4)
C21A C26A 1.397(4)
C21A N2A 1.438(3)
C21B C26B 1.392(4)
C21B C22B 1.395(4)
C21B N2B 1.438(3)
C22A C23A 1.388(4)
C22A C27A 1.493(4)
C22B C23B 1.384(4)
C22B C27B 1.501(4)
C23A C24A 1.381(4)
C23A H23A 0.93
C23B C24B 1.385(4)
C23B H23B 0.93
C24A C25A 1.385(4)
C24A C28A 1.501(4)
C24B C25B 1.386(4)
C24B C28B 1.506(4)
C25A C26A 1.385(4)
C25A H25A 0.93
C25B C26B 1.376(4)
C25B H25B 0.93
C26A C29A 1.503(4)
C26B C29B 1.510(4)
C27A H27A 0.96
C27A H27B 0.96
C27A H27C 0.96
C27B H27D 0.96
C27B H27E 0.96
C27B H27F 0.96
C28A H28A 0.96
C28A H28B 0.96
C28A H28C 0.96
C28B H28D 0.96
C28B H28E 0.96
C28B H28F 0.96
C29A H29A 0.96
C29A H29B 0.96
C29A H29C 0.96
C29B H29D 0.96
C29B H29E 0.96
C29B H29F 0.96
C31A C38A 1.357(5)
C31A C32A 1.495(5)
C31A Rh1A 2.192(3)
C31A H31H 0.9700(2)
C31B C32B 1.365(5)
C31B C38B 1.490(5)
C31B Rh1B 2.215(3)
C31B H31G 0.97000(14)
C32A C33A 1.438(6)
C32A H32A 0.97
C32A H32B 0.97
C32B C33B 1.502(5)
C32B Rh1B 2.168(3)
C32B H32G 0.97000(15)
C33A C34A 1.505(5)
C33A H33A 0.97
C33A H33B 0.97
C33B C34B 1.509(5)
C33B H33C 0.97
C33B H33D 0.97
C34A C35A 1.375(6)
C34A Rh1A 2.095(3)
C34A H34H 0.97000(19)
C34B C35B 1.516(4)
C34B H34A 0.97
C34B H34B 0.97
C35A C36A 1.536(6)
C35A Rh1A 2.120(3)
C35A H35H 0.97000(13)
C35B C36B 1.410(4)
C35B Rh1B 2.121(3)
C35B H35G 0.97000(13)
C36B C37B 1.501(4)
C36B Rh1B 2.094(3)
C36B H36G 0.97000(17)
C37B C38B 1.526(5)
C37B H37C 0.97
C37B H37D 0.97
C38A C37A 1.497(6)
C38A Rh1A 2.174(3)
C38A H38H 0.97000(16)
C38B H38A 0.97
C38B H38B 0.97
N3A H3H 0.90000(14)
N3B H3D 0.90000(11)
Cl1A Rh1A 2.3807(8)
Cl1B Rh1B 2.3677(7)
C36A C37A 1.448(6)
C36A H36A 0.97
C36A H36B 0.97
C37A H37A 0.97
C37A H37B 0.97
